data_7016375
loop_
_publ_author_name
'Cooke, Gareth'
'O M\'aille, Gear\'oid M'
'Quesada, Roberto'
'Wang, Longsheng'
'Varughese, Sunil'
'Draper, Sylvia M.'

_publ_section_title
;
 Substituted pyridazines as ligands in homoleptic (fac and mer) and
 heteroleptic Ru(ii) complexes.
;
_journal_issue 32
_journal_name_full 'Dalton transactions (Cambridge, England : 2003)'
_journal_page_first 8206
_journal_page_last 8212
_journal_paper_doi 10.1039/c1dt10340g
_journal_volume 40
_journal_year 2011
_chemical_formula_moiety 'C26 H18 N4'
_chemical_formula_sum 'C26 H18 N4'
_chemical_formula_weight 386.44
_chemical_name_systematic
;
?
;
_space_group_IT_number 2
_symmetry_cell_setting triclinic
_symmetry_space_group_name_Hall '-P 1'
_symmetry_space_group_name_H-M 'P -1'
_atom_sites_solution_hydrogens geom
_atom_sites_solution_primary direct
_atom_sites_solution_secondary difmap
_audit_creation_method SHELXL-97
_cell_angle_alpha 93.6740(10)
_cell_angle_beta 91.256(4)
_cell_angle_gamma 101.7500(10)
_cell_formula_units_Z 4
_cell_length_a 10.4660(10)
_cell_length_b 12.1740(10)
_cell_length_c 15.882(2)
_cell_measurement_reflns_used 5738
_cell_measurement_temperature 150(2)
_cell_measurement_theta_max 29.19
_cell_measurement_theta_min 2.21
_cell_volume 1975.8(4)
_computing_cell_refinement SMART
_computing_data_collection SMART
_computing_data_reduction SAINTPLUS
_computing_molecular_graphics 'SHELXTL; Material studio'
_computing_structure_refinement 'SHELXTL (Sheldrick, 1997)'
_computing_structure_solution 'SHELXTL (Sheldrick, 1990)'
_diffrn_ambient_temperature 150(2)
_diffrn_measured_fraction_theta_full 1.000
_diffrn_measured_fraction_theta_max 1.000
_diffrn_measurement_device_type 'Bruker APEX CCD area detector'
_diffrn_measurement_method 'phi and omega scans'
_diffrn_radiation_monochromator graphite
_diffrn_radiation_source 'fine-focus sealed tube'
_diffrn_radiation_type MoK\a
_diffrn_radiation_wavelength 0.71073
_diffrn_reflns_av_R_equivalents 0.0304
_diffrn_reflns_av_sigmaI/netI 0.0347
_diffrn_reflns_limit_h_max 12
_diffrn_reflns_limit_h_min -12
_diffrn_reflns_limit_k_max 14
_diffrn_reflns_limit_k_min -14
_diffrn_reflns_limit_l_max 19
_diffrn_reflns_limit_l_min -19
_diffrn_reflns_number 22087
_diffrn_reflns_theta_full 25.50
_diffrn_reflns_theta_max 25.50
_diffrn_reflns_theta_min 1.71
_exptl_absorpt_coefficient_mu 0.079
_exptl_absorpt_correction_T_max 0.9922
_exptl_absorpt_correction_T_min 0.9829
_exptl_absorpt_correction_type multi-scan
_exptl_absorpt_process_details 'SADABS; Sheldrick, 1996'
_exptl_crystal_colour colorless
_exptl_crystal_density_diffrn 1.299
_exptl_crystal_density_method 'not measured'
_exptl_crystal_description block
_exptl_crystal_F_000 808
_exptl_crystal_size_max 0.22
_exptl_crystal_size_mid 0.17
_exptl_crystal_size_min 0.10
_refine_diff_density_max 0.623
_refine_diff_density_min -0.604
_refine_diff_density_rms 0.053
_refine_ls_extinction_method none
_refine_ls_goodness_of_fit_ref 1.021
_refine_ls_hydrogen_treatment constr
_refine_ls_matrix_type full
_refine_ls_number_parameters 541
_refine_ls_number_reflns 7371
_refine_ls_number_restraints 0
_refine_ls_restrained_S_all 1.021
_refine_ls_R_factor_all 0.0735
_refine_ls_R_factor_gt 0.0534
_refine_ls_shift/su_max 0.000
_refine_ls_shift/su_mean 0.000
_refine_ls_structure_factor_coef Fsqd
_refine_ls_weighting_details 'calc w=1/[\s^2^(Fo^2^)+(0.1055P)^2^+0.7465P] where P=(Fo^2^+2Fc^2^)/3'
_refine_ls_weighting_scheme calc
_refine_ls_wR_factor_gt 0.1532
_refine_ls_wR_factor_ref 0.1723
_reflns_number_gt 5607
_reflns_number_total 7371
_reflns_threshold_expression >2sigma(I)
_cod_data_source_file c1dt10340g.txt
_cod_data_source_block gce
_cod_depositor_comments
;
The following automatic conversions were performed:

'_symmetry_cell_setting' value 'Triclinic' changed to 'triclinic'
according to /home/saulius/struct/CIF-dictionaries/cif_core.dic
dictionary named 'cif_core.dic' version 2.4.1 from
2010-06-29.

'_exptl_absorpt_correction_type' value 'Multi-scan'
changed to 'multi-scan' according to
/home/saulius/struct/CIF-dictionaries/cif_core.dic dictionary named
'cif_core.dic' version 2.4.1 from 2010-06-29.

Automatic conversion script
Id: cif_fix_values 1715 2011-07-08 13:25:40Z adriana 
;
_cod_original_sg_symbol_H-M P-1
_cod_database_code 7016375

loop_
_symmetry_equiv_pos_as_xyz
'x, y, z'
'-x, -y, -z'

loop_
_atom_site_label
_atom_site_type_symbol
_atom_site_fract_x
_atom_site_fract_y
_atom_site_fract_z
_atom_site_U_iso_or_equiv
_atom_site_adp_type
_atom_site_occupancy
_atom_site_symmetry_multiplicity
_atom_site_calc_flag
_atom_site_refinement_flags
N1A N -0.22079(16) 0.85647(15) 0.45245(11) 0.0267(4) Uani 1 1 d .
N2A N -0.14875(17) 0.91471(15) 0.39588(11) 0.0270(4) Uani 1 1 d .
N2B N -0.3587(2) 0.7565(2) 0.59444(14) 0.0518(6) Uani 1 1 d .
N2C N 0.15713(18) 1.00897(15) 0.31107(12) 0.0319(4) Uani 1 1 d .
C1B C -0.26693(19) 0.71362(19) 0.54787(13) 0.0274(5) Uani 1 1 d .
C1C C 0.0303(2) 0.95865(17) 0.30879(13) 0.0257(5) Uani 1 1 d .
C1D C 0.02024(19) 0.72111(17) 0.56349(13) 0.0251(4) Uani 1 1 d .
C1E C 0.17952(19) 0.83593(16) 0.43050(13) 0.0236(4) Uani 1 1 d .
C2D C 0.0042(2) 0.74850(18) 0.64851(13) 0.0279(5) Uani 1 1 d .
H2D H -0.0432 0.8050 0.6641 0.033 Uiso 1 1 calc R
C2E C 0.2671(2) 0.88128(17) 0.49724(14) 0.0275(5) Uani 1 1 d .
H2E H 0.2380 0.9185 0.5453 0.033 Uiso 1 1 calc R
C3A C -0.02545(19) 0.90335(17) 0.38427(13) 0.0240(4) Uani 1 1 d .
C3B C -0.4533(2) 0.6798(2) 0.63219(16) 0.0456(7) Uani 1 1 d .
H3B H -0.5184 0.7050 0.6646 0.055 Uiso 1 1 calc R
C3C C 0.2023(2) 1.0551(2) 0.24060(16) 0.0385(6) Uani 1 1 d .
H3C H 0.2920 1.0908 0.2408 0.046 Uiso 1 1 calc R
C3D C 0.0567(2) 0.69410(19) 0.71051(14) 0.0335(5) Uani 1 1 d .
H3D H 0.0458 0.7134 0.7684 0.040 Uiso 1 1 calc R
C3E C 0.3960(2) 0.87201(19) 0.49344(15) 0.0319(5) Uani 1 1 d .
H3E H 0.4556 0.9037 0.5387 0.038 Uiso 1 1 calc R
C4A C 0.0393(2) 0.84166(17) 0.43778(13) 0.0236(4) Uani 1 1 d .
C4B C -0.4518(3) 0.5676(3) 0.62212(17) 0.0498(7) Uani 1 1 d .
H4B H -0.5151 0.5142 0.6481 0.060 Uiso 1 1 calc R
C4C C 0.1282(3) 1.0547(2) 0.16782(17) 0.0454(6) Uani 1 1 d .
H4C H 0.1661 1.0884 0.1195 0.054 Uiso 1 1 calc R
C4D C 0.1254(2) 0.6113(2) 0.68768(15) 0.0361(5) Uani 1 1 d .
H4D H 0.1618 0.5739 0.7300 0.043 Uiso 1 1 calc R
C4E C 0.4390(2) 0.81690(19) 0.42410(15) 0.0334(5) Uani 1 1 d .
H4E H 0.5278 0.8103 0.4220 0.040 Uiso 1 1 calc R
C5A C -0.0355(2) 0.78386(17) 0.49906(13) 0.0242(4) Uani 1 1 d .
C5B C -0.3580(3) 0.5329(2) 0.57428(17) 0.0475(7) Uani 1 1 d .
H5B H -0.3587 0.4547 0.5672 0.057 Uiso 1 1 calc R
C5C C -0.0019(3) 1.0044(2) 0.16695(16) 0.0439(6) Uani 1 1 d .
H5C H -0.0564 1.0035 0.1182 0.053 Uiso 1 1 calc R
C5D C 0.1408(2) 0.58325(19) 0.60361(16) 0.0363(5) Uani 1 1 d .
H5D H 0.1877 0.5264 0.5882 0.044 Uiso 1 1 calc R
C5E C 0.3529(2) 0.77158(19) 0.35811(14) 0.0321(5) Uani 1 1 d .
H5E H 0.3822 0.7336 0.3105 0.038 Uiso 1 1 calc R
C6A C -0.1685(2) 0.78916(17) 0.49971(13) 0.0251(4) Uani 1 1 d .
C6B C -0.26571(19) 0.60423(17) 0.53716(13) 0.0251(4) Uani 1 1 d .
H6B H -0.2017 0.5781 0.5044 0.030 Uiso 1 1 calc R
C6C C -0.0516(2) 0.95532(19) 0.23840(14) 0.0324(5) Uani 1 1 d .
H6C H -0.1411 0.9195 0.2394 0.039 Uiso 1 1 calc R
C6D C 0.0883(2) 0.63754(18) 0.54130(14) 0.0302(5) Uani 1 1 d .
H6D H 0.0989 0.6175 0.4835 0.036 Uiso 1 1 calc R
C6E C 0.2236(2) 0.78160(18) 0.36130(14) 0.0286(5) Uani 1 1 d .
H6E H 0.1646 0.7508 0.3155 0.034 Uiso 1 1 calc R
N1F N 0.63418(18) 0.85550(17) -0.03426(12) 0.0349(5) Uani 1 1 d .
N2F N 0.68600(18) 0.81147(17) 0.02973(12) 0.0352(5) Uani 1 1 d .
N2G N 0.3817(2) 0.8261(2) -0.18644(14) 0.0518(6) Uani 1 1 d .
N2H N 0.62189(18) 0.70318(15) 0.22233(11) 0.0304(4) Uani 1 1 d .
C1G C 0.4638(2) 0.88737(19) -0.12326(13) 0.0286(5) Uani 1 1 d .
C1H C 0.6813(2) 0.70424(18) 0.14861(14) 0.0283(5) Uani 1 1 d .
C1I C 0.2756(2) 0.73069(19) -0.02170(13) 0.0283(5) Uani 1 1 d .
C1J C 0.3980(2) 0.60923(18) 0.10639(13) 0.0262(5) Uani 1 1 d .
C2I C 0.2083(2) 0.8161(2) -0.00312(15) 0.0367(5) Uani 1 1 d .
H2I H 0.2541 0.8882 0.0187 0.044 Uiso 1 1 calc R
C2J C 0.2885(2) 0.62243(19) 0.15090(13) 0.0294(5) Uani 1 1 d .
H2J H 0.2583 0.6908 0.1501 0.035 Uiso 1 1 calc R
C3F C 0.6096(2) 0.73768(19) 0.07524(14) 0.0292(5) Uani 1 1 d .
C3G C 0.3530(3) 0.8829(3) -0.25463(16) 0.0482(7) Uani 1 1 d .
H3G H 0.2971 0.8435 -0.2994 0.058 Uiso 1 1 calc R
C3H C 0.6875(2) 0.67974(18) 0.28966(15) 0.0344(5) Uani 1 1 d .
H3H H 0.6468 0.6788 0.3426 0.041 Uiso 1 1 calc R
C3I C 0.0737(2) 0.7954(2) -0.01663(16) 0.0436(6) Uani 1 1 d .
H3I H 0.0273 0.8533 -0.0032 0.052 Uiso 1 1 calc R
C3J C 0.2232(2) 0.5357(2) 0.19651(15) 0.0354(5) Uani 1 1 d .
H3J H 0.1497 0.5460 0.2278 0.042 Uiso 1 1 calc R
C4F C 0.4749(2) 0.70099(18) 0.05881(13) 0.0264(5) Uani 1 1 d .
C4G C 0.4046(3) 0.9961(2) -0.25845(17) 0.0457(7) Uani 1 1 d .
H4G H 0.3842 1.0357 -0.3049 0.055 Uiso 1 1 calc R
C4H C 0.8115(3) 0.65682(19) 0.28664(16) 0.0384(6) Uani 1 1 d .
H4H H 0.8548 0.6410 0.3363 0.046 Uiso 1 1 calc R
C4I C 0.0069(2) 0.6911(3) -0.04956(15) 0.0451(7) Uani 1 1 d .
H4I H -0.0850 0.6779 -0.0595 0.054 Uiso 1 1 calc R
C4J C 0.2640(2) 0.4351(2) 0.19676(15) 0.0378(6) Uani 1 1 d .
H4J H 0.2185 0.3761 0.2278 0.045 Uiso 1 1 calc R
C5F C 0.4197(2) 0.75301(18) -0.00449(13) 0.0264(5) Uani 1 1 d .
C5G C 0.4855(3) 1.0493(2) -0.19365(16) 0.0432(6) Uani 1 1 d .
H5G H 0.5221 1.1270 -0.1963 0.052 Uiso 1 1 calc R
C5H C 0.8708(2) 0.6574(2) 0.21025(17) 0.0416(6) Uani 1 1 d .
H5H H 0.9554 0.6410 0.2060 0.050 Uiso 1 1 calc R
C5I C 0.0735(2) 0.6065(2) -0.06790(15) 0.0412(6) Uani 1 1 d .
H5I H 0.0276 0.5349 -0.0905 0.049 Uiso 1 1 calc R
C5J C 0.3717(2) 0.4201(2) 0.15163(15) 0.0370(6) Uani 1 1 d .
H5J H 0.3996 0.3506 0.1511 0.044 Uiso 1 1 calc R
C6F C 0.5052(2) 0.82996(18) -0.04995(14) 0.0286(5) Uani 1 1 d .
C6G C 0.5166(2) 0.99782(17) -0.12625(13) 0.0264(5) Uani 1 1 d .
H6G H 0.5737 1.0377 -0.0822 0.032 Uiso 1 1 calc R
C6H C 0.8054(2) 0.6823(2) 0.13963(16) 0.0364(5) Uani 1 1 d .
H6H H 0.8445 0.6842 0.0862 0.044 Uiso 1 1 calc R
C6I C 0.2075(2) 0.6258(2) -0.05338(14) 0.0344(5) Uani 1 1 d .
H6I H 0.2530 0.5669 -0.0652 0.041 Uiso 1 1 calc R
C6J C 0.4385(2) 0.50697(19) 0.10718(14) 0.0313(5) Uani 1 1 d .
H6J H 0.5130 0.4967 0.0768 0.038 Uiso 1 1 calc R

loop_
_atom_site_aniso_label
_atom_site_aniso_U_11
_atom_site_aniso_U_22
_atom_site_aniso_U_33
_atom_site_aniso_U_23
_atom_site_aniso_U_13
_atom_site_aniso_U_12
N1A 0.0220(9) 0.0298(10) 0.0295(10) 0.0051(8) 0.0037(7) 0.0067(7)
N2A 0.0232(9) 0.0302(10) 0.0290(10) 0.0054(8) 0.0039(7) 0.0072(7)
N2B 0.0402(12) 0.0719(17) 0.0447(13) 0.0075(12) 0.0045(10) 0.0133(11)
N2C 0.0276(10) 0.0302(10) 0.0389(11) 0.0070(8) 0.0071(8) 0.0060(8)
C1B 0.0197(10) 0.0376(12) 0.0240(11) 0.0040(9) -0.0015(8) 0.0036(9)
C1C 0.0263(11) 0.0217(10) 0.0314(11) 0.0043(9) 0.0048(9) 0.0090(8)
C1D 0.0196(10) 0.0263(11) 0.0289(11) 0.0054(9) 0.0015(8) 0.0019(8)
C1E 0.0215(10) 0.0221(10) 0.0281(11) 0.0068(8) 0.0023(8) 0.0051(8)
C2D 0.0265(11) 0.0279(11) 0.0293(11) 0.0038(9) 0.0031(9) 0.0047(9)
C2E 0.0268(11) 0.0260(11) 0.0302(11) 0.0034(9) 0.0012(9) 0.0064(9)
C3A 0.0222(10) 0.0220(10) 0.0277(11) 0.0006(8) 0.0009(8) 0.0052(8)
C3B 0.0317(13) 0.0652(19) 0.0386(14) 0.0101(13) 0.0135(11) 0.0035(12)
C3C 0.0333(13) 0.0359(13) 0.0478(15) 0.0103(11) 0.0162(11) 0.0065(10)
C3D 0.0382(13) 0.0340(12) 0.0277(12) 0.0059(9) 0.0014(10) 0.0046(10)
C3E 0.0241(11) 0.0319(12) 0.0385(13) 0.0032(10) -0.0072(9) 0.0038(9)
C4A 0.0235(10) 0.0229(10) 0.0239(10) -0.0005(8) 0.0009(8) 0.0045(8)
C4B 0.0385(14) 0.0597(18) 0.0442(15) 0.0186(13) 0.0071(12) -0.0117(13)
C4C 0.0520(16) 0.0480(15) 0.0389(14) 0.0160(12) 0.0182(12) 0.0112(13)
C4D 0.0399(13) 0.0336(13) 0.0371(13) 0.0129(10) -0.0023(10) 0.0102(10)
C4E 0.0197(10) 0.0382(13) 0.0440(14) 0.0108(11) 0.0041(9) 0.0073(9)
C5A 0.0233(10) 0.0237(10) 0.0256(11) -0.0002(8) 0.0012(8) 0.0055(8)
C5B 0.0499(16) 0.0382(14) 0.0501(16) 0.0089(12) -0.0012(13) -0.0027(12)
C5C 0.0483(15) 0.0523(16) 0.0331(13) 0.0130(12) 0.0042(11) 0.0120(12)
C5D 0.0380(13) 0.0309(12) 0.0440(14) 0.0099(10) 0.0060(11) 0.0136(10)
C5E 0.0294(12) 0.0372(13) 0.0328(12) 0.0056(10) 0.0077(9) 0.0125(10)
C6A 0.0240(10) 0.0263(11) 0.0247(11) 0.0004(8) 0.0025(8) 0.0045(8)
C6B 0.0217(10) 0.0205(10) 0.0311(11) 0.0026(8) 0.0067(8) -0.0013(8)
C6C 0.0301(12) 0.0356(12) 0.0326(12) 0.0076(10) 0.0024(9) 0.0071(10)
C6D 0.0337(12) 0.0285(11) 0.0297(12) 0.0050(9) 0.0046(9) 0.0079(9)
C6E 0.0247(11) 0.0326(12) 0.0290(11) 0.0034(9) 0.0006(9) 0.0066(9)
N1F 0.0301(10) 0.0427(11) 0.0323(10) 0.0123(9) 0.0041(8) 0.0052(9)
N2F 0.0287(10) 0.0439(12) 0.0333(11) 0.0135(9) 0.0032(8) 0.0046(9)
N2G 0.0536(14) 0.0587(15) 0.0394(13) 0.0084(11) 0.0014(11) 0.0013(11)
N2H 0.0313(10) 0.0312(10) 0.0280(10) 0.0042(8) 0.0000(8) 0.0040(8)
C1G 0.0276(11) 0.0348(12) 0.0246(11) 0.0052(9) 0.0050(9) 0.0076(9)
C1H 0.0269(11) 0.0272(11) 0.0304(12) 0.0050(9) 0.0004(9) 0.0034(9)
C1I 0.0265(11) 0.0374(12) 0.0222(11) 0.0122(9) 0.0033(8) 0.0061(9)
C1J 0.0252(11) 0.0313(11) 0.0208(10) 0.0025(8) -0.0033(8) 0.0033(9)
C2I 0.0350(13) 0.0425(14) 0.0348(13) 0.0087(11) 0.0047(10) 0.0111(11)
C2J 0.0262(11) 0.0348(12) 0.0278(11) 0.0058(9) 0.0003(9) 0.0065(9)
C3F 0.0271(11) 0.0336(12) 0.0281(11) 0.0054(9) 0.0054(9) 0.0074(9)
C3G 0.0402(14) 0.0688(19) 0.0312(13) 0.0141(13) -0.0053(11) -0.0018(13)
C3H 0.0428(14) 0.0276(12) 0.0298(12) 0.0033(9) -0.0028(10) 0.0003(10)
C3I 0.0352(13) 0.0636(18) 0.0388(14) 0.0143(13) 0.0073(11) 0.0224(13)
C3J 0.0251(11) 0.0485(14) 0.0306(12) 0.0074(10) 0.0021(9) 0.0015(10)
C4F 0.0279(11) 0.0284(11) 0.0230(11) 0.0024(8) 0.0043(8) 0.0055(9)
C4G 0.0456(15) 0.0586(17) 0.0404(15) 0.0241(13) 0.0099(12) 0.0214(13)
C4H 0.0490(15) 0.0260(12) 0.0389(14) 0.0033(10) -0.0153(11) 0.0061(10)
C4I 0.0261(12) 0.083(2) 0.0267(12) 0.0158(13) 0.0022(10) 0.0078(13)
C4J 0.0377(13) 0.0386(13) 0.0331(13) 0.0139(10) -0.0013(10) -0.0045(10)
C5F 0.0281(11) 0.0277(11) 0.0239(11) 0.0019(9) 0.0027(9) 0.0070(9)
C5G 0.0588(17) 0.0294(13) 0.0440(15) 0.0087(11) 0.0167(13) 0.0112(12)
C5H 0.0350(13) 0.0367(13) 0.0549(16) 0.0014(11) -0.0092(12) 0.0134(11)
C5I 0.0343(13) 0.0551(16) 0.0293(12) 0.0072(11) -0.0025(10) -0.0032(12)
C5J 0.0465(14) 0.0309(12) 0.0335(13) 0.0076(10) -0.0007(11) 0.0065(10)
C6F 0.0290(11) 0.0295(11) 0.0275(11) 0.0036(9) 0.0040(9) 0.0056(9)
C6G 0.0335(12) 0.0224(10) 0.0224(10) 0.0028(8) 0.0044(9) 0.0031(9)
C6H 0.0295(12) 0.0404(13) 0.0402(14) 0.0041(11) 0.0027(10) 0.0089(10)
C6I 0.0327(12) 0.0393(13) 0.0308(12) 0.0078(10) 0.0022(10) 0.0051(10)
C6J 0.0335(12) 0.0354(12) 0.0260(11) 0.0033(9) 0.0034(9) 0.0088(10)

loop_
_atom_type_symbol
_atom_type_description
_atom_type_scat_dispersion_real
_atom_type_scat_dispersion_imag
_atom_type_scat_source
C C 0.0033 0.0016 'International Tables Vol C Tables 4.2.6.8 and 6.1.1.4'
H H 0.0000 0.0000 'International Tables Vol C Tables 4.2.6.8 and 6.1.1.4'
N N 0.0061 0.0033 'International Tables Vol C Tables 4.2.6.8 and 6.1.1.4'

loop_
_geom_angle_atom_site_label_1
_geom_angle_atom_site_label_2
_geom_angle_atom_site_label_3
_geom_angle
N2A N1A C6A 119.68(17)
N1A N2A C3A 120.43(17)
C1B N2B C3B 117.2(2)
C3C N2C C1C 116.3(2)
C6B C1B N2B 123.8(2)
C6B C1B C6A 115.43(19)
N2B C1B C6A 120.6(2)
N2C C1C C6C 122.8(2)
N2C C1C C3A 119.08(19)
C6C C1C C3A 118.16(19)
C6D C1D C2D 119.27(19)
C6D C1D C5A 122.14(19)
C2D C1D C5A 118.59(18)
C6E C1E C2E 119.21(19)
C6E C1E C4A 121.65(19)
C2E C1E C4A 119.05(18)
C3D C2D C1D 120.5(2)
C3E C2E C1E 119.9(2)
N2A C3A C4A 122.30(18)
N2A C3A C1C 112.25(17)
C4A C3A C1C 125.42(18)
C4B C3B N2B 119.2(2)
N2C C3C C4C 124.7(2)
C2D C3D C4D 119.7(2)
C2E C3E C4E 120.4(2)
C5A C4A C3A 116.62(18)
C5A C4A C1E 120.21(18)
C3A C4A C1E 123.17(18)
C3B C4B C5B 119.4(2)
C5C C4C C3C 118.3(2)
C5D C4D C3D 120.0(2)
C5E C4E C3E 119.9(2)
C4A C5A C6A 116.98(18)
C4A C5A C1D 123.05(18)
C6A C5A C1D 119.95(18)
C6B C5B C4B 122.9(3)
C4C C5C C6C 118.6(2)
C4D C5D C6D 120.5(2)
C4E C5E C6E 119.8(2)
N1A C6A C5A 123.17(19)
N1A C6A C1B 113.26(18)
C5A C6A C1B 123.39(18)
C1B C6B C5B 117.5(2)
C5C C6C C1C 119.4(2)
C5D C6D C1D 120.0(2)
C1E C6E C5E 120.7(2)
N2F N1F C6F 119.85(18)
N1F N2F C3F 119.88(19)
C1G N2G C3G 117.2(2)
C3H N2H C1H 117.09(19)
C6G C1G N2G 123.0(2)
C6G C1G C6F 116.8(2)
N2G C1G C6F 120.0(2)
N2H C1H C6H 123.3(2)
N2H C1H C3F 116.16(18)
C6H C1H C3F 120.5(2)
C6I C1I C2I 119.6(2)
C6I C1I C5F 121.3(2)
C2I C1I C5F 119.1(2)
C2J C1J C6J 118.7(2)
C2J C1J C4F 122.48(19)
C6J C1J C4F 118.82(19)
C3I C2I C1I 119.6(2)
C3J C2J C1J 120.1(2)
N2F C3F C4F 123.4(2)
N2F C3F C1H 112.81(19)
C4F C3F C1H 123.66(19)
C4G C3G N2G 120.8(2)
N2H C3H C4H 123.6(2)
C4I C3I C2I 120.4(2)
C4J C3J C2J 120.7(2)
C5F C4F C3F 116.39(19)
C5F C4F C1J 123.10(19)
C3F C4F C1J 120.49(18)
C5G C4G C3G 117.9(2)
C5H C4H C3H 118.5(2)
C5I C4I C3I 120.0(2)
C3J C4J C5J 119.8(2)
C4F C5F C6F 117.21(19)
C4F C5F C1I 121.64(18)
C6F C5F C1I 121.13(18)
C6G C5G C4G 123.5(2)
C4H C5H C6H 119.1(2)
C4I C5I C6I 120.0(2)
C4J C5J C6J 119.8(2)
N1F C6F C5F 122.95(19)
N1F C6F C1G 112.77(18)
C5F C6F C1G 124.21(19)
C5G C6G C1G 117.6(2)
C5H C6H C1H 118.5(2)
C5I C6I C1I 120.4(2)
C5J C6J C1J 120.9(2)

loop_
_geom_bond_atom_site_label_1
_geom_bond_atom_site_label_2
_geom_bond_distance
N1A N2A 1.331(2)
N1A C6A 1.333(3)
N2A C3A 1.341(3)
N2B C1B 1.388(3)
N2B C3B 1.390(3)
N2C C3C 1.337(3)
N2C C1C 1.342(3)
C1B C6B 1.334(3)
C1B C6A 1.494(3)
C1C C6C 1.387(3)
C1C C3A 1.485(3)
C1D C6D 1.388(3)
C1D C2D 1.392(3)
C1D C5A 1.492(3)
C1E C6E 1.382(3)
C1E C2E 1.394(3)
C1E C4A 1.490(3)
C2D C3D 1.385(3)
C2E C3E 1.379(3)
C3A C4A 1.418(3)
C3B C4B 1.369(4)
C3C C4C 1.377(4)
C3D C4D 1.387(3)
C3E C4E 1.384(3)
C4A C5A 1.397(3)
C4B C5B 1.371(4)
C4C C5C 1.374(4)
C4D C5D 1.378(3)
C4E C5E 1.377(3)
C5A C6A 1.406(3)
C5B C6B 1.335(3)
C5C C6C 1.379(3)
C5D C6D 1.388(3)
C5E C6E 1.386(3)
N1F N2F 1.334(3)
N1F C6F 1.336(3)
N2F C3F 1.336(3)
N2G C1G 1.380(3)
N2G C3G 1.381(3)
N2H C3H 1.335(3)
N2H C1H 1.338(3)
C1G C6G 1.350(3)
C1G C6F 1.496(3)
C1H C6H 1.386(3)
C1H C3F 1.494(3)
C1I C6I 1.387(3)
C1I C2I 1.390(3)
C1I C5F 1.493(3)
C1J C2J 1.391(3)
C1J C6J 1.395(3)
C1J C4F 1.495(3)
C2I C3I 1.389(3)
C2J C3J 1.390(3)
C3F C4F 1.403(3)
C3G C4G 1.380(4)
C3H C4H 1.383(3)
C3I C4I 1.383(4)
C3J C4J 1.377(3)
C4F C5F 1.397(3)
C4G C5G 1.360(4)
C4H C5H 1.374(4)
C4I C5I 1.377(4)
C4J C5J 1.385(3)
C5F C6F 1.405(3)
C5G C6G 1.341(3)
C5H C6H 1.383(3)
C5I C6I 1.385(3)
C5J C6J 1.387(3)
